data_7023479
loop_
_publ_author_name
'Ni, Jun'
'Wang, You-Gui'
'Wang, Jin-Yun'
'Zhao, Yan-Qiu'
'Pan, Yu-Zhen'
'Wang, Hui-Hui'
'Zhang, Xu'
'Zhang, Jian-Jun'
'Chen, Zhong-Ning'

_publ_section_title
;
 A new sensor for detection of CH3CN and ClCH2CN vapors based on
 vapoluminescent platinum(II) complex.
;
_journal_issue 36
_journal_name_full 'Dalton transactions (Cambridge, England : 2003)'
_journal_page_first 13092
_journal_page_last 13100
_journal_paper_doi 10.1039/c3dt51397a
_journal_volume 42
_journal_year 2013
_chemical_formula_sum 'C41.5 H45 Cl3 N2 Pt Si2'
_chemical_formula_weight 929.41
_chemical_name_systematic
;
?
;
_space_group_IT_number 2
_symmetry_cell_setting triclinic
_symmetry_space_group_name_Hall '-P 1'
_symmetry_space_group_name_H-M 'P -1'
_atom_sites_solution_hydrogens geom
_atom_sites_solution_primary direct
_atom_sites_solution_secondary difmap
_audit_creation_method SHELXL-97
_cell_angle_alpha 74.111(2)
_cell_angle_beta 77.900(2)
_cell_angle_gamma 81.188(2)
_cell_formula_units_Z 4
_cell_length_a 12.1068(4)
_cell_length_b 18.3651(7)
_cell_length_c 21.0217(7)
_cell_measurement_reflns_used 7799
_cell_measurement_temperature 273(2)
_cell_measurement_theta_max 27.44
_cell_measurement_theta_min 2.32
_cell_volume 4372.7(3)
_computing_cell_refinement 'Bruker SMART'
_computing_data_collection 'Bruker SMART'
_computing_data_reduction 'Bruker SAINT'
_computing_molecular_graphics 'Bruker SHELXTL'
_computing_publication_material 'Bruker SHELXTL'
_computing_structure_refinement 'SHELXL-97 (Sheldrick, 1997)'
_computing_structure_solution 'SHELXS-97 (Sheldrick, 1990)'
_diffrn_ambient_temperature 273(2)
_diffrn_measured_fraction_theta_full 0.997
_diffrn_measured_fraction_theta_max 0.997
_diffrn_measurement_device_type 'Bruker Smart APEX II'
_diffrn_measurement_method 'phi and omega scans'
_diffrn_radiation_monochromator graphite
_diffrn_radiation_source 'fine-focus sealed tube'
_diffrn_radiation_type MoK\a
_diffrn_radiation_wavelength 0.71073
_diffrn_reflns_av_R_equivalents 0.0383
_diffrn_reflns_av_sigmaI/netI 0.0457
_diffrn_reflns_limit_h_max 14
_diffrn_reflns_limit_h_min -14
_diffrn_reflns_limit_k_max 21
_diffrn_reflns_limit_k_min -21
_diffrn_reflns_limit_l_max 25
_diffrn_reflns_limit_l_min -25
_diffrn_reflns_number 40932
_diffrn_reflns_theta_full 25.00
_diffrn_reflns_theta_max 25.00
_diffrn_reflns_theta_min 1.73
_exptl_absorpt_coefficient_mu 3.476
_exptl_absorpt_correction_T_max 0.708
_exptl_absorpt_correction_T_min 0.5915
_exptl_absorpt_correction_type multi-scan
_exptl_absorpt_process_details 'SADABS (Sheldrick, 1996)'
_exptl_crystal_colour orange
_exptl_crystal_density_diffrn 1.412
_exptl_crystal_density_method 'not measured'
_exptl_crystal_description block
_exptl_crystal_F_000 1860
_exptl_crystal_size_max 0.15
_exptl_crystal_size_mid 0.15
_exptl_crystal_size_min 0.10
_refine_diff_density_max 1.335
_refine_diff_density_min -1.168
_refine_diff_density_rms 0.100
_refine_ls_extinction_method none
_refine_ls_goodness_of_fit_ref 1.010
_refine_ls_hydrogen_treatment constr
_refine_ls_matrix_type full
_refine_ls_number_parameters 892
_refine_ls_number_reflns 15364
_refine_ls_number_restraints 0
_refine_ls_restrained_S_all 1.010
_refine_ls_R_factor_all 0.0463
_refine_ls_R_factor_gt 0.0344
_refine_ls_shift/su_max 0.002
_refine_ls_shift/su_mean 0.000
_refine_ls_structure_factor_coef Fsqd
_refine_ls_weighting_details 'calc w=1/[\s^2^(Fo^2^)+(0.0397P)^2^+8.7640P] where P=(Fo^2^+2Fc^2^)/3'
_refine_ls_weighting_scheme calc
_refine_ls_wR_factor_gt 0.0830
_refine_ls_wR_factor_ref 0.0908
_reflns_number_gt 12555
_reflns_number_total 15364
_reflns_threshold_expression >2sigma(I)
_cod_data_source_file c3dt51397a.txt
_cod_data_source_block 1_1.5CH2Cl2
_cod_depositor_comments
;
The following automatic conversions were performed:

'_exptl_absorpt_correction_type' value 'Multi-scan' changed to
'multi-scan' according to
/home/saulius/struct/CIF-dictionaries/cif_core.dic dictionary named
'cif_core.dic' version 2.4.2 from 2011-04-26.

Automatic conversion script
Id: cif_fix_values 1891 2012-01-12 08:04:46Z andrius 
;
_cod_database_code 7023479

loop_
_symmetry_equiv_pos_as_xyz
'x, y, z'
'-x, -y, -z'

loop_
_atom_site_label
_atom_site_type_symbol
_atom_site_fract_x
_atom_site_fract_y
_atom_site_fract_z
_atom_site_U_iso_or_equiv
_atom_site_adp_type
_atom_site_occupancy
_atom_site_symmetry_multiplicity
_atom_site_calc_flag
_atom_site_refinement_flags
Pt1 Pt 0.107274(15) 0.408373(10) 0.072156(8) 0.02848(6) Uani 1 1 d .
Pt2 Pt 0.425439(15) 0.965036(10) 0.096751(9) 0.03187(6) Uani 1 1 d .
Si4 Si 0.12892(13) 0.90057(8) -0.19568(7) 0.0395(3) Uani 1 1 d .
Si2 Si 0.24227(15) 0.53543(11) 0.39759(7) 0.0521(4) Uani 1 1 d .
Si1 Si 0.15182(14) 0.50908(11) -0.33849(7) 0.0496(4) Uani 1 1 d .
Si3 Si 0.4461(2) 1.22242(16) 0.35954(10) 0.0846(7) Uani 1 1 d .
N2 N 0.1599(3) 0.4909(2) 0.10591(18) 0.0306(9) Uani 1 1 d .
N1 N 0.1562(3) 0.4860(2) -0.01785(18) 0.0299(8) Uani 1 1 d .
N4 N 0.3250(3) 1.0187(2) 0.02586(19) 0.0311(9) Uani 1 1 d .
C5 C 0.1676(4) 0.5251(3) -0.2012(2) 0.0392(12) Uani 1 1 d .
C9 C 0.2217(4) 0.6081(3) -0.0689(2) 0.0366(11) Uani 1 1 d .
H9A H 0.2448 0.6521 -0.0644 0.044 Uiso 1 1 calc R
N3 N 0.3833(3) 1.0704(2) 0.11791(19) 0.0319(9) Uani 1 1 d .
C51 C 0.2827(4) 1.0912(3) 0.0268(2) 0.0326(11) Uani 1 1 d .
C31 C 0.0630(4) 0.3411(3) 0.1609(2) 0.0325(10) Uani 1 1 d .
C61 C 0.5175(4) 0.9243(3) 0.1669(3) 0.0370(11) Uani 1 1 d .
C21 C 0.0596(4) 0.3399(3) 0.0290(2) 0.0335(11) Uani 1 1 d .
C50 C 0.3136(4) 1.1202(3) 0.0790(2) 0.0329(11) Uani 1 1 d .
C15 C 0.1614(4) 0.4886(3) 0.1698(2) 0.0347(11) Uani 1 1 d .
H15A H 0.1301 0.4491 0.2036 0.042 Uiso 1 1 calc R
C72 C 0.4656(4) 0.8150(3) 0.0454(3) 0.0385(12) Uani 1 1 d .
C11 C 0.1999(4) 0.5509(3) 0.0561(2) 0.0302(10) Uani 1 1 d .
C4 C 0.1600(5) 0.5177(3) -0.2542(3) 0.0464(13) Uani 1 1 d .
C12 C 0.2480(4) 0.6071(3) 0.0713(2) 0.0352(11) Uani 1 1 d .
H12A H 0.2775 0.6469 0.0370 0.042 Uiso 1 1 calc R
C56 C 0.1994(4) 0.9875(3) -0.1088(3) 0.0385(12) Uani 1 1 d .
C32 C 0.0358(4) 0.3011(3) 0.2169(2) 0.0364(11) Uani 1 1 d .
C24 C 0.0209(4) 0.2915(3) -0.1167(3) 0.0409(12) Uani 1 1 d .
H24A H 0.0740 0.3265 -0.1358 0.049 Uiso 1 1 calc R
C73 C 0.4798(4) 0.7545(3) 0.0122(3) 0.0386(12) Uani 1 1 d .
C55 C 0.2998(4) 0.9877(3) -0.0195(2) 0.0337(11) Uani 1 1 d .
H55A H 0.3319 0.9388 -0.0214 0.040 Uiso 1 1 calc R
C54 C 0.2276(4) 1.0258(3) -0.0634(2) 0.0366(11) Uani 1 1 d .
C10 C 0.1937(4) 0.5495(3) -0.0124(2) 0.0302(10) Uani 1 1 d .
C49 C 0.2741(4) 1.1912(3) 0.0902(3) 0.0380(12) Uani 1 1 d .
H49A H 0.2275 1.2248 0.0628 0.046 Uiso 1 1 calc R
C48 C 0.3036(4) 1.2123(3) 0.1417(3) 0.0381(12) Uani 1 1 d .
H48A H 0.2765 1.2598 0.1497 0.046 Uiso 1 1 calc R
C8 C 0.2155(4) 0.6013(3) -0.1310(2) 0.0392(12) Uani 1 1 d .
H8A H 0.2356 0.6400 -0.1690 0.047 Uiso 1 1 calc R
C6 C 0.1490(4) 0.4797(3) -0.0789(2) 0.0324(10) Uani 1 1 d .
H6A H 0.1230 0.4361 -0.0824 0.039 Uiso 1 1 calc R
C38 C -0.1088(5) 0.2629(3) 0.3177(3) 0.0470(13) Uani 1 1 d .
H38A H -0.1609 0.3005 0.2979 0.056 Uiso 1 1 calc R
C33 C 0.0019(4) 0.2531(3) 0.2829(2) 0.0382(12) Uani 1 1 d .
C71 C 0.4541(4) 0.8700(3) 0.0685(2) 0.0362(11) Uani 1 1 d .
C53 C 0.1836(5) 1.1000(3) -0.0622(3) 0.0426(12) Uani 1 1 d .
H53A H 0.1349 1.1270 -0.0914 0.051 Uiso 1 1 calc R
C14 C 0.2081(4) 0.5434(3) 0.1878(2) 0.0359(11) Uani 1 1 d .
C77 C 0.4500(4) 0.7077(3) -0.0796(3) 0.0395(12) Uani 1 1 d .
H77A H 0.4185 0.7162 -0.1181 0.047 Uiso 1 1 calc R
C23 C -0.0144(4) 0.2718(3) -0.0473(2) 0.0345(11) Uani 1 1 d .
C26 C -0.1018(5) 0.2073(3) -0.1310(3) 0.0433(13) Uani 1 1 d .
C75 C 0.5618(5) 0.6298(3) -0.0017(3) 0.0506(14) Uani 1 1 d .
H75A H 0.6058 0.5846 0.0135 0.061 Uiso 1 1 calc R
C57 C 0.1735(5) 0.9547(3) -0.1440(3) 0.0432(12) Uani 1 1 d .
C46 C 0.4133(4) 1.0916(3) 0.1673(2) 0.0375(11) Uani 1 1 d .
H46A H 0.4623 1.0580 0.1931 0.045 Uiso 1 1 calc R
C62 C 0.5727(5) 0.9064(3) 0.2114(3) 0.0431(12) Uani 1 1 d .
C13 C 0.2518(4) 0.6036(3) 0.1367(2) 0.0368(11) Uani 1 1 d .
H13A H 0.2833 0.6411 0.1470 0.044 Uiso 1 1 calc R
C47 C 0.3746(4) 1.1618(3) 0.1820(2) 0.0385(12) Uani 1 1 d .
C7 C 0.1786(4) 0.5353(3) -0.1366(2) 0.0345(11) Uani 1 1 d .
C16 C 0.2124(4) 0.5378(3) 0.2569(2) 0.0410(12) Uani 1 1 d .
C28 C -0.0939(5) 0.2191(3) -0.0206(3) 0.0448(13) Uani 1 1 d .
H28A H -0.1184 0.2049 0.0257 0.054 Uiso 1 1 calc R
C76 C 0.5150(4) 0.6389(3) -0.0580(3) 0.0423(13) Uani 1 1 d .
C78 C 0.4320(4) 0.7635(3) -0.0444(3) 0.0373(11) Uani 1 1 d .
H78A H 0.3866 0.8082 -0.0591 0.045 Uiso 1 1 calc R
C25 C -0.0223(5) 0.2593(3) -0.1575(3) 0.0453(13) Uani 1 1 d .
H25A H 0.0027 0.2729 -0.2037 0.054 Uiso 1 1 calc R
C27 C -0.1367(5) 0.1877(3) -0.0620(3) 0.0482(14) Uani 1 1 d .
H27A H -0.1900 0.1528 -0.0431 0.058 Uiso 1 1 calc R
C22 C 0.0275(4) 0.3065(3) -0.0045(2) 0.0353(11) Uani 1 1 d .
C45 C 0.4063(5) 1.1791(3) 0.2376(3) 0.0455(13) Uani 1 1 d .
C74 C 0.5454(5) 0.6863(3) 0.0333(3) 0.0484(14) Uani 1 1 d .
H74A H 0.5787 0.6782 0.0711 0.058 Uiso 1 1 calc R
C17 C 0.2209(5) 0.5344(4) 0.3135(3) 0.0471(14) Uani 1 1 d .
C37 C -0.1417(6) 0.2172(4) 0.3814(3) 0.0572(16) Uani 1 1 d .
H37A H -0.2156 0.2252 0.4038 0.069 Uiso 1 1 calc R
C58 C -0.0160(5) 0.8753(4) -0.1567(3) 0.0593(16) Uani 1 1 d .
H58A H -0.0673 0.9208 -0.1583 0.089 Uiso 1 1 calc R
H58B H -0.0168 0.8474 -0.1108 0.089 Uiso 1 1 calc R
H58C H -0.0393 0.8444 -0.1808 0.089 Uiso 1 1 calc R
C79 C 0.5325(5) 0.5768(3) -0.0949(3) 0.0568(16) Uani 1 1 d .
H79A H 0.5972 0.5420 -0.0817 0.068 Uiso 1 1 calc R
H79B H 0.4664 0.5485 -0.0799 0.068 Uiso 1 1 calc R
C36 C -0.0684(6) 0.1605(4) 0.4123(3) 0.0566(16) Uani 1 1 d .
C68 C 0.7384(5) 0.8363(4) 0.2609(3) 0.0603(16) Uani 1 1 d .
H68A H 0.7618 0.8149 0.2244 0.072 Uiso 1 1 calc R
C52 C 0.2124(4) 1.1330(3) -0.0175(3) 0.0428(12) Uani 1 1 d .
H52A H 0.1850 1.1830 -0.0170 0.051 Uiso 1 1 calc R
C63 C 0.6387(5) 0.8867(3) 0.2640(3) 0.0446(13) Uani 1 1 d .
C35 C 0.0405(6) 0.1507(4) 0.3780(3) 0.0674(19) Uani 1 1 d .
H35A H 0.0920 0.1129 0.3980 0.081 Uiso 1 1 calc R
C64 C 0.6075(5) 0.9166(4) 0.3196(3) 0.0562(15) Uani 1 1 d .
H64A H 0.5418 0.9500 0.3231 0.067 Uiso 1 1 calc R
C34 C 0.0755(5) 0.1959(4) 0.3141(3) 0.0610(17) Uani 1 1 d .
H34A H 0.1496 0.1876 0.2921 0.073 Uiso 1 1 calc R
C60 C 0.2295(6) 0.8130(4) -0.1934(4) 0.0675(18) Uani 1 1 d .
H60A H 0.3046 0.8268 -0.2138 0.101 Uiso 1 1 calc R
H60B H 0.2066 0.7822 -0.2176 0.101 Uiso 1 1 calc R
H60C H 0.2293 0.7848 -0.1476 0.101 Uiso 1 1 calc R
C44 C 0.4273(5) 1.1963(4) 0.2844(3) 0.0560(16) Uani 1 1 d .
C66 C 0.7707(6) 0.8494(5) 0.3669(3) 0.0692(19) Uani 1 1 d .
C59 C 0.1316(6) 0.9589(4) -0.2828(3) 0.0674(19) Uani 1 1 d .
H59A H 0.0789 1.0036 -0.2828 0.101 Uiso 1 1 calc R
H59B H 0.1106 0.9298 -0.3092 0.101 Uiso 1 1 calc R
H59C H 0.2067 0.9735 -0.3017 0.101 Uiso 1 1 calc R
C3 C 0.0391(6) 0.5811(4) -0.3724(3) 0.071(2) Uani 1 1 d .
H3A H 0.0587 0.6312 -0.3768 0.106 Uiso 1 1 calc R
H3B H -0.0319 0.5735 -0.3422 0.106 Uiso 1 1 calc R
H3C H 0.0325 0.5759 -0.4156 0.106 Uiso 1 1 calc R
C29 C -0.1461(6) 0.1701(4) -0.1756(3) 0.0613(17) Uani 1 1 d .
H29A H -0.1310 0.1999 -0.2218 0.074 Uiso 1 1 calc R
H29B H -0.2277 0.1693 -0.1620 0.074 Uiso 1 1 calc R
C65 C 0.6717(6) 0.8981(4) 0.3700(3) 0.0670(19) Uani 1 1 d .
H65A H 0.6477 0.9188 0.4069 0.080 Uiso 1 1 calc R
C18 C 0.3956(6) 0.5189(5) 0.3972(3) 0.083(2) Uani 1 1 d .
H18A H 0.4236 0.4695 0.3900 0.125 Uiso 1 1 calc R
H18B H 0.4103 0.5214 0.4397 0.125 Uiso 1 1 calc R
H18C H 0.4332 0.5570 0.3619 0.125 Uiso 1 1 calc R
C1 C 0.1167(7) 0.4115(4) -0.3294(3) 0.0693(19) Uani 1 1 d .
H1A H 0.1759 0.3751 -0.3123 0.104 Uiso 1 1 calc R
H1B H 0.1098 0.4059 -0.3725 0.104 Uiso 1 1 calc R
H1C H 0.0462 0.4031 -0.2989 0.104 Uiso 1 1 calc R
C20 C 0.1682(6) 0.4598(5) 0.4616(3) 0.076(2) Uani 1 1 d .
H20A H 0.2008 0.4111 0.4543 0.114 Uiso 1 1 calc R
H20B H 0.0892 0.4669 0.4584 0.114 Uiso 1 1 calc R
H20C H 0.1761 0.4622 0.5055 0.114 Uiso 1 1 calc R
C67 C 0.8023(6) 0.8183(4) 0.3118(4) 0.073(2) Uani 1 1 d .
H67A H 0.8677 0.7846 0.3089 0.088 Uiso 1 1 calc R
C39 C -0.1072(7) 0.1101(5) 0.4810(3) 0.082(2) Uani 1 1 d .
H39A H -0.0412 0.0865 0.5012 0.099 Uiso 1 1 calc R
H39B H -0.1532 0.1412 0.5093 0.099 Uiso 1 1 calc R
C80 C 0.5514(8) 0.6016(5) -0.1690(4) 0.094(3) Uani 1 1 d .
H80A H 0.5614 0.5579 -0.1871 0.141 Uiso 1 1 calc R
H80B H 0.6181 0.6282 -0.1850 0.141 Uiso 1 1 calc R
H80C H 0.4869 0.6348 -0.1832 0.141 Uiso 1 1 calc R
C30 C -0.0905(7) 0.0894(5) -0.1710(4) 0.088(3) Uani 1 1 d .
H30A H -0.1198 0.0673 -0.1997 0.132 Uiso 1 1 calc R
H30B H -0.1066 0.0597 -0.1255 0.132 Uiso 1 1 calc R
H30C H -0.0098 0.0902 -0.1851 0.132 Uiso 1 1 calc R
C42 C 0.5597(8) 1.2858(7) 0.3370(5) 0.117(4) Uani 1 1 d .
H42A H 0.6306 1.2588 0.3221 0.176 Uiso 1 1 calc R
H42B H 0.5654 1.3024 0.3756 0.176 Uiso 1 1 calc R
H42C H 0.5425 1.3292 0.3016 0.176 Uiso 1 1 calc R
C19 C 0.1815(9) 0.6293(5) 0.4119(4) 0.103(3) Uani 1 1 d .
H19A H 0.2206 0.6684 0.3785 0.154 Uiso 1 1 calc R
H19B H 0.1901 0.6313 0.4557 0.154 Uiso 1 1 calc R
H19C H 0.1024 0.6370 0.4088 0.154 Uiso 1 1 calc R
C69 C 0.8438(9) 0.8362(6) 0.4211(5) 0.110(3) Uani 1 1 d .
H69A H 0.8992 0.8730 0.4058 0.131 Uiso 1 1 calc R
H69B H 0.7953 0.8465 0.4613 0.131 Uiso 1 1 calc R
Cl2 Cl 0.6452(3) 0.6505(2) 0.20967(17) 0.1447(12) Uani 1 1 d .
Cl3 Cl 0.8177(4) 0.1513(2) 0.65840(14) 0.1694(16) Uani 1 1 d .
Cl1 Cl 0.4094(3) 0.6950(3) 0.24196(17) 0.1726(17) Uani 1 1 d .
Cl4 Cl 0.7569(5) 0.0024(2) 0.6878(2) 0.248(3) Uani 1 1 d .
Cl6 Cl 0.4149(5) 0.3433(3) 0.5416(3) 0.219(2) Uani 1 1 d .
Cl5 Cl 0.5998(4) 0.2350(4) 0.5430(3) 0.251(3) Uani 1 1 d .
C2 C 0.2918(6) 0.5283(6) -0.3912(4) 0.092(3) Uani 1 1 d .
H2A H 0.3490 0.4904 -0.3734 0.138 Uiso 1 1 calc R
H2B H 0.3086 0.5777 -0.3914 0.138 Uiso 1 1 calc R
H2C H 0.2906 0.5266 -0.4363 0.138 Uiso 1 1 calc R
C01 C 0.5408(7) 0.7256(4) 0.2080(4) 0.075(2) Uani 1 1 d .
H01A H 0.5568 0.7588 0.2330 0.090 Uiso 1 1 calc R
H01B H 0.5410 0.7547 0.1619 0.090 Uiso 1 1 calc R
C02 C 0.7184(8) 0.0889(7) 0.6990(5) 0.130(4) Uani 1 1 d .
H02A H 0.7050 0.0861 0.7467 0.156 Uiso 1 1 calc R
H02B H 0.6475 0.1083 0.6829 0.156 Uiso 1 1 calc R
C40 C -0.1745(10) 0.0492(6) 0.4788(4) 0.128(4) Uani 1 1 d .
H40A H -0.1971 0.0189 0.5236 0.192 Uiso 1 1 calc R
H40B H -0.1288 0.0174 0.4518 0.192 Uiso 1 1 calc R
H40C H -0.2408 0.0721 0.4598 0.192 Uiso 1 1 calc R
C70 C 0.9004(11) 0.7655(8) 0.4383(6) 0.149(5) Uani 1 1 d .
H70A H 0.9430 0.7636 0.4725 0.223 Uiso 1 1 calc R
H70B H 0.9513 0.7549 0.3995 0.223 Uiso 1 1 calc R
H70C H 0.8468 0.7282 0.4549 0.223 Uiso 1 1 calc R
C43 C 0.3097(9) 1.2754(9) 0.3883(6) 0.179(7) Uani 1 1 d .
H43A H 0.2501 1.2424 0.4008 0.268 Uiso 1 1 calc R
H43B H 0.2923 1.3183 0.3525 0.268 Uiso 1 1 calc R
H43C H 0.3161 1.2927 0.4263 0.268 Uiso 1 1 calc R
C03 C 0.4914(13) 0.2735(6) 0.5919(4) 0.151(6) Uani 1 1 d .
H03A H 0.5204 0.2949 0.6217 0.181 Uiso 1 1 calc R
H03B H 0.4432 0.2347 0.6190 0.181 Uiso 1 1 calc R
C41 C 0.4780(18) 1.1347(9) 0.4212(6) 0.227(9) Uani 1 1 d .
H41A H 0.4165 1.1036 0.4315 0.340 Uiso 1 1 calc R
H41B H 0.4878 1.1463 0.4613 0.340 Uiso 1 1 calc R
H41C H 0.5466 1.1077 0.4032 0.340 Uiso 1 1 calc R

loop_
_atom_site_aniso_label
_atom_site_aniso_U_11
_atom_site_aniso_U_22
_atom_site_aniso_U_33
_atom_site_aniso_U_23
_atom_site_aniso_U_13
_atom_site_aniso_U_12
Pt1 0.02977(11) 0.02847(11) 0.02713(10) -0.00711(7) -0.00563(7) -0.00165(7)
Pt2 0.02911(11) 0.03004(11) 0.03560(11) -0.00795(8) -0.00464(8) -0.00236(8)
Si4 0.0473(8) 0.0385(8) 0.0349(7) -0.0107(6) -0.0066(6) -0.0090(7)
Si2 0.0550(10) 0.0764(12) 0.0330(8) -0.0193(8) -0.0105(7) -0.0172(9)
Si1 0.0561(10) 0.0685(11) 0.0293(7) -0.0164(7) -0.0045(7) -0.0188(8)
Si3 0.0875(15) 0.133(2) 0.0530(11) -0.0496(13) -0.0081(10) -0.0285(14)
N2 0.029(2) 0.034(2) 0.029(2) -0.0076(17) -0.0065(16) -0.0018(17)
N1 0.030(2) 0.030(2) 0.029(2) -0.0083(16) -0.0050(16) -0.0007(17)
N4 0.028(2) 0.031(2) 0.035(2) -0.0088(17) -0.0039(16) -0.0052(17)
C5 0.043(3) 0.039(3) 0.034(3) -0.007(2) -0.007(2) 0.000(2)
C9 0.040(3) 0.036(3) 0.035(3) -0.008(2) -0.006(2) -0.009(2)
N3 0.028(2) 0.031(2) 0.037(2) -0.0106(18) -0.0045(17) -0.0005(17)
C51 0.026(2) 0.035(3) 0.037(3) -0.011(2) -0.004(2) 0.000(2)
C31 0.033(3) 0.029(3) 0.036(3) -0.011(2) -0.006(2) 0.000(2)
C61 0.039(3) 0.029(3) 0.042(3) -0.008(2) -0.008(2) -0.003(2)
C21 0.033(3) 0.030(3) 0.034(2) -0.004(2) -0.005(2) -0.001(2)
C50 0.027(2) 0.034(3) 0.038(3) -0.011(2) -0.002(2) -0.006(2)
C15 0.034(3) 0.041(3) 0.027(2) -0.007(2) -0.002(2) -0.008(2)
C72 0.037(3) 0.035(3) 0.042(3) -0.008(2) -0.006(2) -0.003(2)
C11 0.023(2) 0.036(3) 0.031(2) -0.009(2) -0.0060(19) 0.0032(19)
C4 0.057(4) 0.051(4) 0.032(3) -0.010(2) -0.011(2) -0.002(3)
C12 0.037(3) 0.032(3) 0.035(3) -0.005(2) -0.007(2) -0.004(2)
C56 0.038(3) 0.037(3) 0.041(3) -0.010(2) -0.010(2) -0.003(2)
C32 0.035(3) 0.036(3) 0.040(3) -0.012(2) -0.005(2) -0.005(2)
C24 0.042(3) 0.040(3) 0.043(3) -0.012(2) -0.005(2) -0.012(2)
C73 0.035(3) 0.032(3) 0.044(3) -0.005(2) -0.001(2) -0.004(2)
C55 0.032(3) 0.033(3) 0.036(3) -0.009(2) -0.005(2) -0.006(2)
C54 0.034(3) 0.038(3) 0.040(3) -0.011(2) -0.004(2) -0.009(2)
C10 0.027(2) 0.032(3) 0.031(2) -0.009(2) -0.0039(19) -0.002(2)
C49 0.032(3) 0.035(3) 0.047(3) -0.012(2) -0.006(2) -0.001(2)
C48 0.031(3) 0.036(3) 0.051(3) -0.021(2) -0.003(2) -0.002(2)
C8 0.042(3) 0.040(3) 0.031(3) 0.001(2) -0.006(2) -0.008(2)
C6 0.034(3) 0.032(3) 0.033(2) -0.012(2) -0.008(2) 0.001(2)
C38 0.049(3) 0.050(4) 0.038(3) -0.006(2) -0.004(2) -0.005(3)
C33 0.045(3) 0.040(3) 0.031(2) -0.009(2) -0.004(2) -0.012(2)
C71 0.032(3) 0.034(3) 0.039(3) -0.005(2) -0.005(2) -0.001(2)
C53 0.045(3) 0.038(3) 0.048(3) -0.011(2) -0.017(2) 0.003(2)
C14 0.034(3) 0.043(3) 0.033(2) -0.014(2) -0.008(2) -0.001(2)
C77 0.033(3) 0.038(3) 0.045(3) -0.010(2) -0.003(2) -0.004(2)
C23 0.037(3) 0.030(3) 0.039(3) -0.013(2) -0.009(2) -0.001(2)
C26 0.043(3) 0.040(3) 0.055(3) -0.021(3) -0.017(3) 0.001(2)
C75 0.048(3) 0.032(3) 0.068(4) -0.009(3) -0.016(3) 0.009(2)
C57 0.046(3) 0.042(3) 0.041(3) -0.009(2) -0.006(2) -0.005(2)
C46 0.037(3) 0.038(3) 0.036(3) -0.007(2) -0.004(2) -0.007(2)
C62 0.039(3) 0.039(3) 0.048(3) -0.008(2) -0.005(3) -0.005(2)
C13 0.037(3) 0.038(3) 0.039(3) -0.016(2) -0.007(2) -0.006(2)
C47 0.036(3) 0.042(3) 0.040(3) -0.016(2) 0.002(2) -0.011(2)
C7 0.033(3) 0.040(3) 0.030(2) -0.011(2) -0.008(2) 0.003(2)
C16 0.043(3) 0.051(3) 0.034(3) -0.014(2) -0.007(2) -0.012(2)
C28 0.050(3) 0.039(3) 0.046(3) -0.012(2) -0.005(3) -0.008(3)
C76 0.033(3) 0.032(3) 0.062(3) -0.017(3) -0.002(2) 0.000(2)
C78 0.032(3) 0.027(3) 0.046(3) -0.006(2) 0.001(2) 0.001(2)
C25 0.056(3) 0.046(3) 0.035(3) -0.012(2) -0.009(2) -0.002(3)
C27 0.045(3) 0.047(3) 0.056(3) -0.014(3) -0.008(3) -0.013(3)
C22 0.036(3) 0.029(3) 0.039(3) -0.008(2) -0.008(2) 0.002(2)
C45 0.043(3) 0.047(3) 0.047(3) -0.018(3) -0.003(2) -0.005(3)
C74 0.043(3) 0.043(3) 0.060(4) -0.014(3) -0.014(3) 0.003(3)
C17 0.044(3) 0.062(4) 0.040(3) -0.018(3) -0.008(2) -0.010(3)
C37 0.058(4) 0.065(4) 0.043(3) -0.013(3) 0.005(3) -0.011(3)
C58 0.060(4) 0.063(4) 0.061(4) -0.019(3) -0.008(3) -0.022(3)
C79 0.048(4) 0.045(4) 0.084(5) -0.028(3) -0.018(3) 0.007(3)
C36 0.067(4) 0.058(4) 0.035(3) -0.001(3) -0.004(3) -0.006(3)
C68 0.055(4) 0.070(5) 0.053(4) -0.010(3) -0.020(3) 0.005(3)
C52 0.039(3) 0.037(3) 0.056(3) -0.021(3) -0.007(2) 0.002(2)
C63 0.042(3) 0.041(3) 0.047(3) 0.002(2) -0.013(2) -0.011(3)
C35 0.070(5) 0.074(5) 0.043(3) 0.007(3) -0.014(3) 0.003(4)
C64 0.052(4) 0.062(4) 0.057(4) -0.019(3) -0.013(3) -0.004(3)
C34 0.048(4) 0.075(5) 0.045(3) -0.001(3) -0.002(3) 0.006(3)
C60 0.073(5) 0.062(4) 0.074(4) -0.030(4) -0.021(4) 0.007(4)
C44 0.055(4) 0.068(4) 0.051(3) -0.025(3) -0.010(3) -0.007(3)
C66 0.073(5) 0.085(5) 0.051(4) -0.005(4) -0.029(3) -0.010(4)
C59 0.093(5) 0.066(5) 0.044(3) -0.004(3) -0.015(3) -0.024(4)
C3 0.084(5) 0.077(5) 0.059(4) -0.007(4) -0.031(4) -0.026(4)
C29 0.060(4) 0.065(4) 0.076(4) -0.037(4) -0.026(3) -0.003(3)
C65 0.071(5) 0.083(5) 0.053(4) -0.020(4) -0.018(3) -0.013(4)
C18 0.064(5) 0.132(8) 0.054(4) -0.008(4) -0.018(3) -0.029(5)
C1 0.090(5) 0.072(5) 0.054(4) -0.023(3) -0.014(4) -0.016(4)
C20 0.081(5) 0.116(7) 0.037(3) -0.014(4) -0.008(3) -0.041(5)
C67 0.057(4) 0.083(5) 0.072(5) -0.010(4) -0.025(4) 0.016(4)
C39 0.092(6) 0.095(6) 0.039(3) 0.010(4) -0.004(4) -0.008(5)
C80 0.125(7) 0.077(6) 0.088(6) -0.050(5) -0.030(5) 0.036(5)
C30 0.102(6) 0.081(6) 0.112(6) -0.061(5) -0.052(5) 0.010(5)
C42 0.100(7) 0.191(11) 0.097(6) -0.071(7) -0.020(5) -0.055(7)
C19 0.159(9) 0.092(7) 0.072(5) -0.043(5) -0.023(5) -0.011(6)
C69 0.112(8) 0.127(9) 0.082(6) -0.003(6) -0.049(6) 0.012(6)
Cl2 0.153(3) 0.145(3) 0.144(2) -0.051(2) -0.080(2) 0.063(2)
Cl3 0.235(4) 0.203(4) 0.0817(17) -0.035(2) 0.005(2) -0.106(3)
Cl1 0.122(2) 0.232(4) 0.129(2) 0.056(2) -0.0383(19) -0.073(3)
Cl4 0.392(7) 0.092(3) 0.174(4) -0.021(2) 0.124(4) -0.024(3)
Cl6 0.226(5) 0.137(4) 0.283(6) -0.024(4) -0.091(4) 0.025(3)
Cl5 0.136(3) 0.362(8) 0.260(6) -0.136(6) -0.008(4) 0.029(4)
C2 0.070(5) 0.161(9) 0.058(4) -0.047(5) 0.011(4) -0.044(5)
C01 0.095(6) 0.059(5) 0.068(4) -0.007(4) -0.018(4) -0.011(4)
C02 0.070(6) 0.203(14) 0.113(8) -0.051(8) 0.014(5) -0.022(7)
C40 0.161(10) 0.126(9) 0.075(6) 0.043(6) -0.024(6) -0.067(8)
C70 0.170(12) 0.154(12) 0.124(9) -0.029(9) -0.070(9) 0.026(10)
C43 0.101(8) 0.33(2) 0.172(11) -0.201(14) 0.014(8) -0.023(10)
C03 0.284(17) 0.111(9) 0.059(5) 0.009(5) -0.019(8) -0.098(10)
C41 0.43(3) 0.174(15) 0.110(9) -0.009(9) -0.130(14) -0.078(17)

loop_
_atom_type_symbol
_atom_type_description
_atom_type_scat_dispersion_real
_atom_type_scat_dispersion_imag
_atom_type_scat_source
C C 0.0033 0.0016 'International Tables Vol C Tables 4.2.6.8 and 6.1.1.4'
H H 0.0000 0.0000 'International Tables Vol C Tables 4.2.6.8 and 6.1.1.4'
N N 0.0061 0.0033 'International Tables Vol C Tables 4.2.6.8 and 6.1.1.4'
Si Si 0.0817 0.0704 'International Tables Vol C Tables 4.2.6.8 and 6.1.1.4'
Cl Cl 0.1484 0.1585 'International Tables Vol C Tables 4.2.6.8 and 6.1.1.4'
Pt Pt -1.7033 8.3905 'International Tables Vol C Tables 4.2.6.8 and 6.1.1.4'

loop_
_geom_angle_atom_site_label_1
_geom_angle_atom_site_label_2
_geom_angle_atom_site_label_3
_geom_angle
C21 Pt1 C31 91.12(19)
C21 Pt1 N1 93.48(17)
C31 Pt1 N1 175.36(16)
C21 Pt1 N2 172.62(17)
C31 Pt1 N2 96.16(17)
N1 Pt1 N2 79.24(14)
C61 Pt2 C71 92.0(2)
C61 Pt2 N4 173.90(18)
C71 Pt2 N4 94.06(18)
C61 Pt2 N3 94.77(18)
C71 Pt2 N3 173.19(18)
N4 Pt2 N3 79.13(15)
C58 Si4 C59 110.5(3)
C58 Si4 C60 110.1(3)
C59 Si4 C60 110.9(3)
C58 Si4 C57 107.7(3)
C59 Si4 C57 110.3(3)
C60 Si4 C57 107.2(3)
C18 Si2 C20 110.6(4)
C18 Si2 C17 107.1(3)
C20 Si2 C17 109.6(3)
C18 Si2 C19 112.2(4)
C20 Si2 C19 109.8(4)
C17 Si2 C19 107.4(3)
C2 Si1 C4 106.5(3)
C2 Si1 C1 112.7(4)
C4 Si1 C1 107.7(3)
C2 Si1 C3 110.3(4)
C4 Si1 C3 108.9(3)
C1 Si1 C3 110.6(3)
C41 Si3 C44 107.4(5)
C41 Si3 C42 112.3(7)
C44 Si3 C42 109.7(3)
C41 Si3 C43 112.3(8)
C44 Si3 C43 106.0(4)
C42 Si3 C43 109.0(6)
C15 N2 C11 119.3(4)
C15 N2 Pt1 126.2(3)
C11 N2 Pt1 114.4(3)
C6 N1 C10 119.0(4)
C6 N1 Pt1 125.6(3)
C10 N1 Pt1 115.2(3)
C55 N4 C51 119.3(4)
C55 N4 Pt2 125.4(3)
C51 N4 Pt2 115.3(3)
C4 C5 C7 178.8(6)
C8 C9 C10 120.2(5)
C8 C9 H9A 119.9
C10 C9 H9A 119.9
C46 N3 C50 118.6(4)
C46 N3 Pt2 126.1(4)
C50 N3 Pt2 115.2(3)
N4 C51 C52 120.9(4)
N4 C51 C50 115.5(4)
C52 C51 C50 123.5(5)
C32 C31 Pt1 177.9(4)
C62 C61 Pt2 173.3(5)
C22 C21 Pt1 170.9(4)
N3 C50 C49 121.1(4)
N3 C50 C51 114.8(4)
C49 C50 C51 124.1(5)
N2 C15 C14 122.5(4)
N2 C15 H15A 118.7
C14 C15 H15A 118.7
C71 C72 C73 174.8(5)
N2 C11 C12 120.4(4)
N2 C11 C10 115.8(4)
C12 C11 C10 123.7(4)
C5 C4 Si1 177.8(5)
C13 C12 C11 119.9(4)
C13 C12 H12A 120.0
C11 C12 H12A 120.0
C57 C56 C54 177.6(6)
C31 C32 C33 178.9(5)
C25 C24 C23 120.5(5)
C25 C24 H24A 119.7
C23 C24 H24A 119.7
C78 C73 C74 117.3(5)
C78 C73 C72 120.9(5)
C74 C73 C72 121.8(5)
N4 C55 C54 122.2(5)
N4 C55 H55A 118.9
C54 C55 H55A 118.9
C55 C54 C53 118.6(5)
C55 C54 C56 119.3(5)
C53 C54 C56 122.1(5)
N1 C10 C9 120.6(4)
N1 C10 C11 115.2(4)
C9 C10 C11 124.2(4)
C48 C49 C50 120.1(5)
C48 C49 H49A 119.9
C50 C49 H49A 119.9
C49 C48 C47 119.4(5)
C49 C48 H48A 120.3
C47 C48 H48A 120.3
C9 C8 C7 119.1(4)
C9 C8 H8A 120.5
C7 C8 H8A 120.5
N1 C6 C7 122.5(4)
N1 C6 H6A 118.8
C7 C6 H6A 118.8
C37 C38 C33 120.6(6)
C37 C38 H38A 119.7
C33 C38 H38A 119.7
C34 C33 C38 117.4(5)
C34 C33 C32 122.2(5)
C38 C33 C32 120.3(5)
C72 C71 Pt2 173.0(5)
C52 C53 C54 119.4(5)
C52 C53 H53A 120.3
C54 C53 H53A 120.3
C13 C14 C15 118.0(4)
C13 C14 C16 120.8(4)
C15 C14 C16 121.2(5)
C78 C77 C76 120.7(5)
C78 C77 H77A 119.6
C76 C77 H77A 119.6
C28 C23 C24 118.0(4)
C28 C23 C22 120.9(5)
C24 C23 C22 121.0(4)
C25 C26 C27 117.9(5)
C25 C26 C29 121.4(5)
C27 C26 C29 120.7(5)
C76 C75 C74 122.0(5)
C76 C75 H75A 119.0
C74 C75 H75A 119.0
C56 C57 Si4 177.3(5)
N3 C46 C47 123.1(5)
N3 C46 H46A 118.5
C47 C46 H46A 118.5
C61 C62 C63 178.8(6)
C12 C13 C14 119.7(4)
C12 C13 H13A 120.1
C14 C13 H13A 120.1
C48 C47 C46 117.7(5)
C48 C47 C45 122.4(5)
C46 C47 C45 119.9(5)
C6 C7 C8 118.5(4)
C6 C7 C5 119.6(4)
C8 C7 C5 121.9(4)
C17 C16 C14 176.9(6)
C27 C28 C23 120.8(5)
C27 C28 H28A 119.6
C23 C28 H28A 119.6
C75 C76 C77 117.4(5)
C75 C76 C79 121.4(5)
C77 C76 C79 121.2(5)
C77 C78 C73 121.9(5)
C77 C78 H78A 119.0
C73 C78 H78A 119.0
C26 C25 C24 121.5(5)
C26 C25 H25A 119.3
C24 C25 H25A 119.3
C26 C27 C28 121.3(5)
C26 C27 H27A 119.4
C28 C27 H27A 119.4
C21 C22 C23 175.9(6)
C44 C45 C47 176.3(7)
C73 C74 C75 120.6(5)
C73 C74 H74A 119.7
C75 C74 H74A 119.7
C16 C17 Si2 175.2(5)
C36 C37 C38 121.9(6)
C36 C37 H37A 119.1
C38 C37 H37A 119.1
Si4 C58 H58A 109.5
Si4 C58 H58B 109.5
H58A C58 H58B 109.5
Si4 C58 H58C 109.5
H58A C58 H58C 109.5
H58B C58 H58C 109.5
C80 C79 C76 116.5(6)
C80 C79 H79A 108.2
C76 C79 H79A 108.2
C80 C79 H79B 108.2
C76 C79 H79B 108.2
H79A C79 H79B 107.3
C37 C36 C35 117.6(5)
C37 C36 C39 120.9(6)
C35 C36 C39 121.6(6)
C67 C68 C63 120.6(6)
C67 C68 H68A 119.7
C63 C68 H68A 119.7
C53 C52 C51 119.5(5)
C53 C52 H52A 120.2
C51 C52 H52A 120.2
C64 C63 C68 117.3(5)
C64 C63 C62 121.6(6)
C68 C63 C62 121.2(5)
C36 C35 C34 121.6(6)
C36 C35 H35A 119.2
C34 C35 H35A 119.2
C65 C64 C63 121.5(6)
C65 C64 H64A 119.2
C63 C64 H64A 119.2
C33 C34 C35 120.9(6)
C33 C34 H34A 119.5
C35 C34 H34A 119.5
Si4 C60 H60A 109.5
Si4 C60 H60B 109.5
H60A C60 H60B 109.5
Si4 C60 H60C 109.5
H60A C60 H60C 109.5
H60B C60 H60C 109.5
C45 C44 Si3 174.9(6)
C65 C66 C67 117.4(6)
C65 C66 C69 119.4(7)
C67 C66 C69 123.0(8)
Si4 C59 H59A 109.5
Si4 C59 H59B 109.5
H59A C59 H59B 109.5
Si4 C59 H59C 109.5
H59A C59 H59C 109.5
H59B C59 H59C 109.5
Si1 C3 H3A 109.5
Si1 C3 H3B 109.5
H3A C3 H3B 109.5
Si1 C3 H3C 109.5
H3A C3 H3C 109.5
H3B C3 H3C 109.5
C26 C29 C30 111.2(5)
C26 C29 H29A 109.4
C30 C29 H29A 109.4
C26 C29 H29B 109.4
C30 C29 H29B 109.4
H29A C29 H29B 108.0
C66 C65 C64 121.6(6)
C66 C65 H65A 119.2
C64 C65 H65A 119.2
Si2 C18 H18A 109.5
Si2 C18 H18B 109.5
H18A C18 H18B 109.5
Si2 C18 H18C 109.5
H18A C18 H18C 109.5
H18B C18 H18C 109.5
Si1 C1 H1A 109.5
Si1 C1 H1B 109.5
H1A C1 H1B 109.5
Si1 C1 H1C 109.5
H1A C1 H1C 109.5
H1B C1 H1C 109.5
Si2 C20 H20A 109.5
Si2 C20 H20B 109.5
H20A C20 H20B 109.5
Si2 C20 H20C 109.5
H20A C20 H20C 109.5
H20B C20 H20C 109.5
C66 C67 C68 121.5(7)
C66 C67 H67A 119.2
C68 C67 H67A 119.2
C40 C39 C36 112.8(6)
C40 C39 H39A 109.0
C36 C39 H39A 109.0
C40 C39 H39B 109.0
C36 C39 H39B 109.0
H39A C39 H39B 107.8
C79 C80 H80A 109.5
C79 C80 H80B 109.5
H80A C80 H80B 109.5
C79 C80 H80C 109.5
H80A C80 H80C 109.5
H80B C80 H80C 109.5
C29 C30 H30A 109.5
C29 C30 H30B 109.5
H30A C30 H30B 109.5
C29 C30 H30C 109.5
H30A C30 H30C 109.5
H30B C30 H30C 109.5
Si3 C42 H42A 109.5
Si3 C42 H42B 109.5
H42A C42 H42B 109.5
Si3 C42 H42C 109.5
H42A C42 H42C 109.5
H42B C42 H42C 109.5
Si2 C19 H19A 109.5
Si2 C19 H19B 109.5
H19A C19 H19B 109.5
Si2 C19 H19C 109.5
H19A C19 H19C 109.5
H19B C19 H19C 109.5
C70 C69 C66 116.6(10)
C70 C69 H69A 108.1
C66 C69 H69A 108.1
C70 C69 H69B 108.1
C66 C69 H69B 108.1
H69A C69 H69B 107.3
Si1 C2 H2A 109.5
Si1 C2 H2B 109.5
H2A C2 H2B 109.5
Si1 C2 H2C 109.5
H2A C2 H2C 109.5
H2B C2 H2C 109.5
Cl1 C01 Cl2 111.6(4)
Cl1 C01 H01A 109.3
Cl2 C01 H01A 109.3
Cl1 C01 H01B 109.3
Cl2 C01 H01B 109.3
H01A C01 H01B 108.0
Cl4 C02 Cl3 113.2(6)
Cl4 C02 H02A 108.9
Cl3 C02 H02A 108.9
Cl4 C02 H02B 108.9
Cl3 C02 H02B 108.9
H02A C02 H02B 107.7
C39 C40 H40A 109.5
C39 C40 H40B 109.5
H40A C40 H40B 109.5
C39 C40 H40C 109.5
H40A C40 H40C 109.5
H40B C40 H40C 109.5
C69 C70 H70A 109.5
C69 C70 H70B 109.5
H70A C70 H70B 109.5
C69 C70 H70C 109.5
H70A C70 H70C 109.5
H70B C70 H70C 109.5
Si3 C43 H43A 109.5
Si3 C43 H43B 109.5
H43A C43 H43B 109.5
Si3 C43 H43C 109.5
H43A C43 H43C 109.5
H43B C43 H43C 109.5
Cl5 C03 Cl6 108.8(6)
Cl5 C03 H03A 109.9
Cl6 C03 H03A 109.9
Cl5 C03 H03B 109.9
Cl6 C03 H03B 109.9
H03A C03 H03B 108.3
Si3 C41 H41A 109.5
Si3 C41 H41B 109.5
H41A C41 H41B 109.5
Si3 C41 H41C 109.5
H41A C41 H41C 109.5
H41B C41 H41C 109.5

loop_
_geom_bond_atom_site_label_1
_geom_bond_atom_site_label_2
_geom_bond_distance
Pt1 C21 1.951(5)
Pt1 C31 1.953(5)
Pt1 N1 2.068(4)
Pt1 N2 2.069(4)
Pt2 C61 1.951(5)
Pt2 C71 1.953(5)
Pt2 N4 2.063(4)
Pt2 N3 2.067(4)
Si4 C58 1.845(6)
Si4 C59 1.848(6)
Si4 C60 1.859(7)
Si4 C57 1.860(5)
Si2 C18 1.833(7)
Si2 C20 1.843(7)
Si2 C17 1.845(5)
Si2 C19 1.845(9)
Si1 C2 1.846(7)
Si1 C4 1.847(5)
Si1 C1 1.855(7)
Si1 C3 1.859(7)
Si3 C41 1.817(14)
Si3 C44 1.837(6)
Si3 C42 1.841(9)
Si3 C43 1.857(11)
N2 C15 1.336(6)
N2 C11 1.366(6)
N1 C6 1.342(6)
N1 C10 1.355(6)
N4 C55 1.342(6)
N4 C51 1.355(6)
C5 C4 1.182(7)
C5 C7 1.455(7)
C9 C8 1.363(7)
C9 C10 1.387(7)
C9 H9A 0.9300
N3 C46 1.336(6)
N3 C50 1.365(6)
C51 C52 1.387(7)
C51 C50 1.476(6)
C31 C32 1.214(7)
C61 C62 1.208(7)
C21 C22 1.202(7)
C50 C49 1.384(7)
C15 C14 1.396(7)
C15 H15A 0.9300
C72 C71 1.213(7)
C72 C73 1.438(7)
C11 C12 1.395(7)
C11 C10 1.465(6)
C12 C13 1.369(7)
C12 H12A 0.9300
C56 C57 1.188(7)
C56 C54 1.448(7)
C32 C33 1.439(7)
C24 C25 1.386(7)
C24 C23 1.392(7)
C24 H24A 0.9300
C73 C78 1.389(7)
C73 C74 1.392(8)
C55 C54 1.380(7)
C55 H55A 0.9300
C54 C53 1.389(7)
C49 C48 1.372(7)
C49 H49A 0.9300
C48 C47 1.396(8)
C48 H48A 0.9300
C8 C7 1.395(7)
C8 H8A 0.9300
C6 C7 1.377(7)
C6 H6A 0.9300
C38 C37 1.385(8)
C38 C33 1.397(7)
C38 H38A 0.9300
C33 C34 1.382(8)
C53 C52 1.375(7)
C53 H53A 0.9300
C14 C13 1.395(7)
C14 C16 1.438(7)
C77 C78 1.388(7)
C77 C76 1.397(7)
C77 H77A 0.9300
C23 C28 1.391(7)
C23 C22 1.442(7)
C26 C25 1.383(8)
C26 C27 1.384(8)
C26 C29 1.517(7)
C75 C76 1.376(8)
C75 C74 1.397(8)
C75 H75A 0.9300
C46 C47 1.397(7)
C46 H46A 0.9300
C62 C63 1.432(8)
C13 H13A 0.9300
C47 C45 1.429(7)
C16 C17 1.200(7)
C28 C27 1.385(7)
C28 H28A 0.9300
C76 C79 1.512(8)
C78 H78A 0.9300
C25 H25A 0.9300
C27 H27A 0.9300
C45 C44 1.196(8)
C74 H74A 0.9300
C37 C36 1.373(9)
C37 H37A 0.9300
C58 H58A 0.9600
C58 H58B 0.9600
C58 H58C 0.9600
C79 C80 1.478(10)
C79 H79A 0.9700
C79 H79B 0.9700
C36 C35 1.375(9)
C36 C39 1.510(8)
C68 C67 1.389(9)
C68 C63 1.406(8)
C68 H68A 0.9300
C52 H52A 0.9300
C63 C64 1.383(8)
C35 C34 1.389(8)
C35 H35A 0.9300
C64 C65 1.382(9)
C64 H64A 0.9300
C34 H34A 0.9300
C60 H60A 0.9600
C60 H60B 0.9600
C60 H60C 0.9600
C66 C65 1.382(10)
C66 C67 1.387(10)
C66 C69 1.532(10)
C59 H59A 0.9600
C59 H59B 0.9600
C59 H59C 0.9600
C3 H3A 0.9600
C3 H3B 0.9600
C3 H3C 0.9600
C29 C30 1.518(10)
C29 H29A 0.9700
C29 H29B 0.9700
C65 H65A 0.9300
C18 H18A 0.9600
C18 H18B 0.9600
C18 H18C 0.9600
C1 H1A 0.9600
C1 H1B 0.9600
C1 H1C 0.9600
C20 H20A 0.9600
C20 H20B 0.9600
C20 H20C 0.9600
C67 H67A 0.9300
C39 C40 1.497(12)
C39 H39A 0.9700
C39 H39B 0.9700
C80 H80A 0.9600
C80 H80B 0.9600
C80 H80C 0.9600
C30 H30A 0.9600
C30 H30B 0.9600
C30 H30C 0.9600
C42 H42A 0.9600
C42 H42B 0.9600
C42 H42C 0.9600
C19 H19A 0.9600
C19 H19B 0.9600
C19 H19C 0.9600
C69 C70 1.364(14)
C69 H69A 0.9700
C69 H69B 0.9700
Cl2 C01 1.720(8)
Cl3 C02 1.715(11)
Cl1 C01 1.713(8)
Cl4 C02 1.651(13)
Cl6 C03 1.710(13)
Cl5 C03 1.681(14)
C2 H2A 0.9600
C2 H2B 0.9600
C2 H2C 0.9600
C01 H01A 0.9700
C01 H01B 0.9700
C02 H02A 0.9700
C02 H02B 0.9700
C40 H40A 0.9600
C40 H40B 0.9600
C40 H40C 0.9600
C70 H70A 0.9600
C70 H70B 0.9600
C70 H70C 0.9600
C43 H43A 0.9600
C43 H43B 0.9600
C43 H43C 0.9600
C03 H03A 0.9700
C03 H03B 0.9700
C41 H41A 0.9600
C41 H41B 0.9600
C41 H41C 0.9600
